data_4326402
loop_
_publ_author_name
'Guang-Ning Liu'
'Guo-Cong Guo'
'Ming-Jian Zhang'
'Jin-Shuang Guo'
'Hui-Yi Zeng'
'Jin-Shun Huang'

_publ_contact_author_address
; 
State Key Laboratory of Structural Chemistry 
Fujian Institute of Research on the Structure of Matter, 
Chinese Academy of Sciences 
Fuzhou, Fujian 350002 
P. R. China
;
_publ_contact_author_email gcguo@fjirsm.ac.cn
_publ_contact_author_name 'Prof. Guo-Cong Guo'
_publ_section_title
;
 Different Effects of a Cotemplate and
 [(Transition-Metal)(1,10-Phenanthroline)m]2+ (m= 1-3) Complex Cations on
 the Self-assembly of a Series of Hybrid Selenidostannates Showing
 Combined Optical Properties of Organic and Inorganic Components
;
_journal_name_full 'Inorganic Chemistry'
_journal_page_first 9660
_journal_page_last 9669
_journal_paper_doi 10.1021/ic201413h
_journal_volume 50
_journal_year 2011
_chemical_formula_moiety 'C48 H36 Mn2 N8 O2 Se6 Sn2'
_chemical_formula_sum 'C48 H36 Mn2 N8 O2 Se6 Sn2'
_chemical_formula_weight 1577.87
_space_group_IT_number 14
_symmetry_cell_setting monoclinic
_symmetry_space_group_name_Hall '-P 2yn'
_symmetry_space_group_name_H-M 'P 1 21/n 1'
_atom_sites_solution_hydrogens geom
_atom_sites_solution_primary direct
_atom_sites_solution_secondary difmap
_audit_creation_method SHELXL-97
_cell_angle_alpha 90.00
_cell_angle_beta 90.081(8)
_cell_angle_gamma 90.00
_cell_formula_units_Z 2
_cell_length_a 11.061(5)
_cell_length_b 10.061(4)
_cell_length_c 25.207(10)
_cell_measurement_reflns_used 2905
_cell_measurement_temperature 293(2)
_cell_measurement_theta_max 27.4835
_cell_measurement_theta_min 2.5908
_cell_volume 2805(2)
_computing_cell_refinement 'CrystalClear (Rigaku Corp., 2002)'
_computing_data_collection 'CrystalClear (Rigaku Corp., 2002)'
_computing_data_reduction 'CrystalClear (Rigaku Corp., 2002)'
_computing_publication_material 'Siemens SHELXTL^TM^ 5'
_computing_structure_refinement 'Siemens SHELXTL^TM^ 5'
_computing_structure_solution 'Siemens SHELXTL^TM^ 5'
_diffrn_ambient_temperature 293(2)
_diffrn_detector_area_resol_mean 13.6612
_diffrn_measured_fraction_theta_full 0.982
_diffrn_measured_fraction_theta_max 0.982
_diffrn_measurement_device_type 'Rigaku SCXmini CCD'
_diffrn_measurement_method \w
_diffrn_radiation_monochromator graphite
_diffrn_radiation_source 'fine-focus sealed tube'
_diffrn_radiation_type MoK\a
_diffrn_radiation_wavelength 0.71073
_diffrn_reflns_av_R_equivalents 0.0357
_diffrn_reflns_av_sigmaI/netI 0.0344
_diffrn_reflns_limit_h_max 13
_diffrn_reflns_limit_h_min -12
_diffrn_reflns_limit_k_max 9
_diffrn_reflns_limit_k_min -12
_diffrn_reflns_limit_l_max 30
_diffrn_reflns_limit_l_min -30
_diffrn_reflns_number 17390
_diffrn_reflns_theta_full 25.50
_diffrn_reflns_theta_max 25.50
_diffrn_reflns_theta_min 2.59
_exptl_absorpt_coefficient_mu 5.256
_exptl_absorpt_correction_T_max 1.0000
_exptl_absorpt_correction_T_min 0.5670
_exptl_absorpt_correction_type multi-scan
_exptl_crystal_colour dark-Red
_exptl_crystal_density_diffrn 1.868
_exptl_crystal_description Block
_exptl_crystal_F_000 1500
_exptl_crystal_size_max 0.25
_exptl_crystal_size_mid 0.20
_exptl_crystal_size_min 0.12
_refine_diff_density_max 1.450
_refine_diff_density_min -1.047
_refine_diff_density_rms 0.147
_refine_ls_extinction_method none
_refine_ls_goodness_of_fit_ref 1.022
_refine_ls_hydrogen_treatment mixed
_refine_ls_matrix_type full
_refine_ls_number_parameters 314
_refine_ls_number_reflns 5137
_refine_ls_number_restraints 9
_refine_ls_restrained_S_all 1.023
_refine_ls_R_factor_all 0.0486
_refine_ls_R_factor_gt 0.0436
_refine_ls_shift/su_max 0.008
_refine_ls_shift/su_mean 0.000
_refine_ls_structure_factor_coef Fsqd
_refine_ls_weighting_details 'calc w=1/[\s^2^(Fo^2^)+(0.0910P)^2^+4.6017P] where P=(Fo^2^+2Fc^2^)/3'
_refine_ls_weighting_scheme calc
_refine_ls_wR_factor_gt 0.1320
_refine_ls_wR_factor_ref 0.1382
_reflns_number_gt 4648
_reflns_number_total 5137
_reflns_threshold_expression >2sigma(I)
_cod_data_source_file ic201413h_si_002_2.cif
_cod_data_source_block compound_2a
_cod_database_code 4326402

loop_
_symmetry_equiv_pos_as_xyz
'x, y, z'
'-x+1/2, y+1/2, -z+1/2'
'-x, -y, -z'
'x-1/2, -y-1/2, z-1/2'

loop_
_atom_site_label
_atom_site_type_symbol
_atom_site_fract_x
_atom_site_fract_y
_atom_site_fract_z
_atom_site_U_iso_or_equiv
_atom_site_adp_type
_atom_site_occupancy
_atom_site_symmetry_multiplicity
_atom_site_calc_flag
_atom_site_refinement_flags
Sn1 Sn 0.124173(14) 0.061272(15) 0.536223(6) 0.03147(4) Uani 1 1 d .
Se1 Se 0.11461(2) 0.19575(3) 0.618730(10) 0.04235(7) Uani 1 1 d .
Se2 Se 0.34422(2) 0.04081(2) 0.520111(10) 0.03646(6) Uani 1 1 d .
Se3 Se 0.00037(3) -0.15584(2) 0.541556(10) 0.04345(7) Uani 1 1 d .
Mn1 Mn 0.35489(3) 0.19472(3) 0.607952(14) 0.03413(9) Uani 1 1 d .
N11 N 0.5589(2) 0.2313(2) 0.59864(8) 0.0399(6) Uani 1 1 d .
N12 N 0.3802(2) 0.4090(2) 0.57915(8) 0.0400(6) Uani 1 1 d .
N21 N 0.4002(2) 0.0286(2) 0.66716(8) 0.0394(6) Uani 1 1 d .
N22 N 0.3744(2) 0.2879(2) 0.69401(8) 0.0373(6) Uani 1 1 d .
C11 C 0.6468(3) 0.1411(3) 0.60354(12) 0.0524(9) Uani 1 1 d .
H10A H 0.6254 0.0531 0.6097 0.063 Uiso 1 1 calc R
C12 C 0.7689(3) 0.1729(4) 0.59983(15) 0.0655(11) Uani 1 1 d .
H10B H 0.8272 0.1071 0.6043 0.079 Uiso 1 1 calc R
C13 C 0.8026(3) 0.2987(4) 0.58982(15) 0.0683(11) Uani 1 1 d .
H10C H 0.8841 0.3202 0.5870 0.082 Uiso 1 1 calc R
C14 C 0.7134(3) 0.3983(3) 0.58367(12) 0.0535(9) Uani 1 1 d .
C15 C 0.7401(4) 0.5328(4) 0.57157(14) 0.0729(11) Uani 1 1 d .
H10D H 0.8204 0.5600 0.5704 0.087 Uiso 1 1 calc R
C16 C 0.6544(4) 0.6202(3) 0.56194(13) 0.0672(10) Uani 1 1 d .
H10E H 0.6758 0.7076 0.5544 0.081 Uiso 1 1 calc R
C17 C 0.5287(3) 0.5843(3) 0.56284(10) 0.0522(9) Uani 1 1 d .
C18 C 0.4343(3) 0.6688(3) 0.54923(12) 0.0581(10) Uani 1 1 d .
H10F H 0.4514 0.7548 0.5380 0.070 Uiso 1 1 calc R
C19 C 0.3194(4) 0.6283(3) 0.55196(13) 0.0653(10) Uani 1 1 d .
H10G H 0.2568 0.6869 0.5441 0.078 Uiso 1 1 calc R
C21 C 0.4098(3) -0.0977(3) 0.65382(11) 0.0560(9) Uani 1 1 d .
H20A H 0.3979 -0.1215 0.6185 0.067 Uiso 1 1 calc R
C22 C 0.4376(4) -0.1985(3) 0.69113(13) 0.0694(12) Uani 1 1 d .
H20B H 0.4420 -0.2870 0.6807 0.083 Uiso 1 1 calc R
C23 C 0.4579(4) -0.1637(3) 0.74250(13) 0.0639(10) Uani 1 1 d .
H20C H 0.4794 -0.2281 0.7672 0.077 Uiso 1 1 calc R
C24 C 0.4461(3) -0.0287(3) 0.75832(11) 0.0509(8) Uani 1 1 d .
C25 C 0.4598(3) 0.0130(3) 0.81211(11) 0.0643(10) Uani 1 1 d .
H20D H 0.4803 -0.0489 0.8380 0.077 Uiso 1 1 calc R
C26 C 0.4438(4) 0.1388(3) 0.82532(12) 0.0692(11) Uani 1 1 d .
H20E H 0.4507 0.1636 0.8607 0.083 Uiso 1 1 calc R
C27 C 0.4158(3) 0.2386(3) 0.78618(10) 0.0525(8) Uani 1 1 d .
C28 C 0.3993(3) 0.3746(3) 0.79905(12) 0.0598(10) Uani 1 1 d .
H20G H 0.4090 0.4040 0.8338 0.072 Uiso 1 1 calc R
C29 C 0.3690(3) 0.4609(3) 0.75996(12) 0.0577(9) Uani 1 1 d .
H20F H 0.3560 0.5500 0.7679 0.069 Uiso 1 1 calc R
C110 C 0.2933(3) 0.4954(3) 0.56683(12) 0.0543(9) Uani 1 1 d .
H11A H 0.2131 0.4677 0.5680 0.065 Uiso 1 1 calc R
C111 C 0.4968(3) 0.4519(2) 0.57686(9) 0.0392(7) Uani 1 1 d .
C112 C 0.5929(2) 0.3579(3) 0.58738(10) 0.0398(7) Uani 1 1 d .
C210 C 0.3575(3) 0.4157(3) 0.70768(11) 0.0500(8) Uani 1 1 d .
H21A H 0.3372 0.4765 0.6813 0.060 Uiso 1 1 calc R
C211 C 0.4015(3) 0.2010(2) 0.73291(10) 0.0396(7) Uani 1 1 d .
C212 C 0.4171(3) 0.0634(2) 0.71846(10) 0.0389(7) Uani 1 1 d .
O1W O 0.7879(4) -0.1555(3) 0.76250(15) 0.1536(6) Uani 1 1 d DU
H1WA H 0.789(4) -0.0899(5) 0.7411(3) 0.230 Uiso 1 1 d D
H1WB H 0.7684(17) -0.2239(6) 0.7446(4) 0.230 Uiso 1 1 d D

loop_
_atom_site_aniso_label
_atom_site_aniso_U_11
_atom_site_aniso_U_22
_atom_site_aniso_U_33
_atom_site_aniso_U_23
_atom_site_aniso_U_13
_atom_site_aniso_U_12
Sn1 0.03066(8) 0.03274(8) 0.03100(7) -0.00095(6) -0.00675(7) -0.00067(6)
Se1 0.03723(13) 0.05083(14) 0.03897(12) -0.01294(10) -0.00291(11) 0.00356(11)
Se2 0.03343(13) 0.03796(12) 0.03798(12) -0.00538(9) -0.00204(10) 0.00170(9)
Se3 0.04747(14) 0.03675(12) 0.04606(13) 0.01332(10) -0.01723(11) -0.00755(10)
Mn1 0.03598(19) 0.03072(17) 0.03566(17) -0.00145(13) -0.00769(15) 0.00054(14)
N11 0.0429(12) 0.0350(10) 0.0417(10) -0.0010(9) -0.0042(9) 0.0009(9)
N12 0.0437(12) 0.0383(10) 0.0381(10) 0.0009(8) -0.0067(9) 0.0062(9)
N21 0.0503(13) 0.0303(9) 0.0375(10) -0.0034(8) -0.0042(9) -0.0014(9)
N22 0.0384(11) 0.0348(10) 0.0386(10) -0.0026(8) -0.0068(9) -0.0027(8)
C11 0.0472(16) 0.0468(15) 0.0631(17) -0.0028(13) -0.0063(14) 0.0068(12)
C12 0.0356(16) 0.081(2) 0.080(2) -0.0054(18) -0.0056(16) 0.0088(14)
C13 0.0428(18) 0.084(2) 0.078(2) -0.0011(18) -0.0029(17) -0.0062(16)
C14 0.0448(16) 0.0671(17) 0.0487(15) -0.0043(13) -0.0030(13) -0.0147(13)
C15 0.074(2) 0.078(2) 0.067(2) 0.0015(17) 0.0041(18) -0.0304(17)
C16 0.095(2) 0.0512(16) 0.0560(17) 0.0032(14) 0.0067(17) -0.0275(16)
C17 0.089(2) 0.0350(13) 0.0329(12) -0.0005(10) 0.0043(14) -0.0023(14)
C18 0.088(2) 0.0432(14) 0.0434(14) 0.0000(12) 0.0032(15) 0.0043(15)
C19 0.093(2) 0.0468(14) 0.0558(16) 0.0013(13) -0.0057(16) 0.0347(14)
C21 0.091(2) 0.0360(13) 0.0412(14) -0.0026(11) -0.0046(15) -0.0003(14)
C22 0.117(3) 0.0317(14) 0.0597(18) 0.0013(13) -0.0113(19) 0.0053(16)
C23 0.093(2) 0.0442(15) 0.0550(16) 0.0100(13) -0.0086(17) -0.0011(15)
C24 0.0675(19) 0.0416(13) 0.0434(14) 0.0074(11) -0.0060(13) -0.0089(13)
C25 0.096(2) 0.0607(17) 0.0362(13) 0.0114(13) -0.0171(15) -0.0140(17)
C26 0.109(3) 0.0621(18) 0.0366(14) -0.0031(13) -0.0118(17) -0.0153(18)
C27 0.0701(19) 0.0519(15) 0.0356(13) -0.0066(12) -0.0030(13) -0.0085(14)
C28 0.087(2) 0.0513(15) 0.0415(14) -0.0154(12) -0.0036(15) -0.0133(15)
C29 0.072(2) 0.0473(15) 0.0540(16) -0.0160(12) -0.0006(15) 0.0013(14)
C110 0.0640(18) 0.0472(15) 0.0517(15) 0.0015(12) -0.0037(14) 0.0156(13)
C111 0.0536(15) 0.0325(12) 0.0316(11) -0.0042(9) -0.0009(11) -0.0050(10)
C112 0.0416(14) 0.0431(13) 0.0347(11) -0.0030(10) -0.0001(11) -0.0048(11)
C210 0.0631(18) 0.0396(13) 0.0471(14) -0.0061(11) -0.0041(14) 0.0076(12)
C211 0.0435(14) 0.0366(12) 0.0386(12) -0.0044(10) -0.0043(11) -0.0044(10)
C212 0.0457(14) 0.0372(12) 0.0336(11) 0.0004(9) -0.0101(11) -0.0088(10)
O1W 0.1515(9) 0.1574(9) 0.1519(9) 0.0031(7) 0.0006(7) 0.0033(7)

loop_
_atom_type_symbol
_atom_type_description
_atom_type_scat_dispersion_real
_atom_type_scat_dispersion_imag
_atom_type_scat_source
C C 0.0033 0.0016 'International Tables Vol C Tables 4.2.6.8 and 6.1.1.4'
H H 0.0000 0.0000 'International Tables Vol C Tables 4.2.6.8 and 6.1.1.4'
N N 0.0061 0.0033 'International Tables Vol C Tables 4.2.6.8 and 6.1.1.4'
Mn Mn 0.3368 0.7283 'International Tables Vol C Tables 4.2.6.8 and 6.1.1.4'
Se Se -0.0929 2.2259 'International Tables Vol C Tables 4.2.6.8 and 6.1.1.4'
Sn Sn -0.6537 1.4246 'International Tables Vol C Tables 4.2.6.8 and 6.1.1.4'
O O 0.0106 0.0060 'International Tables Vol C Tables 4.2.6.8 and 6.1.1.4'

loop_
_geom_angle_atom_site_label_1
_geom_angle_atom_site_label_2
_geom_angle_atom_site_label_3
_geom_angle
_geom_angle_site_symmetry_1
_geom_angle_site_symmetry_3
Se2 Sn1 Se1 103.041(13) . .
Se2 Sn1 Se3 115.49(2) . 3_556
Se1 Sn1 Se3 114.37(3) . 3_556
Se2 Sn1 Se3 117.36(2) . .
Se1 Sn1 Se3 113.21(2) . .
Se3 Sn1 Se3 93.96(2) 3_556 .
Sn1 Se1 Mn1 82.484(13) . .
Sn1 Se2 Mn1 81.945(14) . .
Sn1 Se3 Sn1 86.04(2) 3_556 .
N12 Mn1 N21 149.77(8) . .
N12 Mn1 N11 72.33(8) . .
N21 Mn1 N11 88.25(8) . .
N12 Mn1 N22 84.66(8) . .
N21 Mn1 N22 70.97(8) . .
N11 Mn1 N22 86.68(8) . .
N12 Mn1 Se1 98.66(6) . .
N21 Mn1 Se1 98.80(6) . .
N11 Mn1 Se1 170.56(6) . .
N22 Mn1 Se1 89.69(5) . .
N12 Mn1 Se2 106.53(6) . .
N21 Mn1 Se2 97.16(6) . .
N11 Mn1 Se2 92.86(5) . .
N22 Mn1 Se2 168.12(5) . .
Se1 Mn1 Se2 92.477(16) . .
C11 N11 C112 117.1(2) . .
C11 N11 Mn1 126.59(19) . .
C112 N11 Mn1 116.33(17) . .
C110 N12 C111 117.8(2) . .
C110 N12 Mn1 126.8(2) . .
C111 N12 Mn1 115.33(16) . .
C21 N21 C212 118.8(2) . .
C21 N21 Mn1 123.60(18) . .
C212 N21 Mn1 117.59(16) . .
C210 N22 C211 117.7(2) . .
C210 N22 Mn1 126.86(17) . .
C211 N22 Mn1 115.39(16) . .
N11 C11 C12 123.0(3) . .
N11 C11 H10A 118.5 . .
C12 C11 H10A 118.5 . .
C13 C12 C11 119.9(3) . .
C13 C12 H10B 120.1 . .
C11 C12 H10B 120.1 . .
C12 C13 C14 119.6(3) . .
C12 C13 H10C 120.2 . .
C14 C13 H10C 120.2 . .
C112 C14 C13 116.9(3) . .
C112 C14 C15 119.4(3) . .
C13 C14 C15 123.7(3) . .
C16 C15 C14 121.8(4) . .
C16 C15 H10D 119.1 . .
C14 C15 H10D 119.1 . .
C15 C16 C17 121.8(3) . .
C15 C16 H10E 119.1 . .
C17 C16 H10E 119.1 . .
C18 C17 C111 116.6(3) . .
C18 C17 C16 124.7(3) . .
C111 C17 C16 118.6(3) . .
C19 C18 C17 121.0(3) . .
C19 C18 H10F 119.5 . .
C17 C18 H10F 119.5 . .
C18 C19 C110 119.6(3) . .
C18 C19 H10G 120.2 . .
C110 C19 H10G 120.2 . .
N21 C21 C22 122.5(3) . .
N21 C21 H20A 118.7 . .
C22 C21 H20A 118.7 . .
C23 C22 C21 118.9(3) . .
C23 C22 H20B 120.5 . .
C21 C22 H20B 120.5 . .
C22 C23 C24 119.8(3) . .
C22 C23 H20C 120.1 . .
C24 C23 H20C 120.1 . .
C212 C24 C23 116.8(3) . .
C212 C24 C25 120.7(3) . .
C23 C24 C25 122.5(3) . .
C26 C25 C24 120.4(3) . .
C26 C25 H20D 119.8 . .
C24 C25 H20D 119.8 . .
C25 C26 C27 121.6(3) . .
C25 C26 H20E 119.2 . .
C27 C26 H20E 119.2 . .
C211 C27 C28 117.7(3) . .
C211 C27 C26 119.4(3) . .
C28 C27 C26 122.9(3) . .
C29 C28 C27 118.9(3) . .
C29 C28 H20G 120.5 . .
C27 C28 H20G 120.5 . .
C28 C29 C210 119.9(3) . .
C28 C29 H20F 120.0 . .
C210 C29 H20F 120.0 . .
N12 C110 C19 122.0(3) . .
N12 C110 H11A 119.0 . .
C19 C110 H11A 119.0 . .
N12 C111 C17 122.8(3) . .
N12 C111 C112 118.7(2) . .
C17 C111 C112 118.4(3) . .
N11 C112 C14 123.4(3) . .
N11 C112 C111 116.6(2) . .
C14 C112 C111 119.9(2) . .
N22 C210 C29 122.6(3) . .
N22 C210 H21A 118.7 . .
C29 C210 H21A 118.7 . .
N22 C211 C27 123.1(2) . .
N22 C211 C212 117.8(2) . .
C27 C211 C212 119.2(2) . .
N21 C212 C24 123.0(2) . .
N21 C212 C211 118.3(2) . .
C24 C212 C211 118.7(2) . .
H1WA O1W H1WB 107.1(12) . .

loop_
_geom_bond_atom_site_label_1
_geom_bond_atom_site_label_2
_geom_bond_distance
_geom_bond_site_symmetry_2
Sn1 Se2 2.4767(10) .
Sn1 Se1 2.4835(8) .
Sn1 Se3 2.5766(8) 3_556
Sn1 Se3 2.5817(9) .
Se1 Mn1 2.6719(12) .
Se2 Mn1 2.7044(9) .
Se3 Sn1 2.5766(8) 3_556
Mn1 N12 2.292(2) .
Mn1 N21 2.296(2) .
Mn1 N11 2.299(2) .
Mn1 N22 2.373(2) .
N11 C11 1.335(4) .
N11 C112 1.358(3) .
N12 C110 1.332(4) .
N12 C111 1.361(4) .
N21 C21 1.319(3) .
N21 C212 1.352(3) .
N22 C210 1.344(3) .
N22 C211 1.348(3) .
C11 C12 1.391(5) .
C11 H10A 0.9300 .
C12 C13 1.344(5) .
C12 H10B 0.9300 .
C13 C14 1.414(5) .
C13 H10C 0.9300 .
C14 C112 1.397(4) .
C14 C15 1.419(5) .
C15 C16 1.315(5) .
C15 H10D 0.9300 .
C16 C17 1.437(5) .
C16 H10E 0.9300 .
C17 C18 1.388(5) .
C17 C111 1.423(4) .
C18 C19 1.337(5) .
C18 H10F 0.9300 .
C19 C110 1.418(4) .
C19 H10G 0.9300 .
C21 C22 1.417(4) .
C21 H20A 0.9300 .
C22 C23 1.360(5) .
C22 H20B 0.9300 .
C23 C24 1.422(4) .
C23 H20C 0.9300 .
C24 C212 1.403(4) .
C24 C25 1.427(4) .
C25 C26 1.321(5) .
C25 H20D 0.9300 .
C26 C27 1.441(4) .
C26 H20E 0.9300 .
C27 C211 1.404(4) .
C27 C28 1.417(4) .
C28 C29 1.355(4) .
C28 H20G 0.9300 .
C29 C210 1.400(4) .
C29 H20F 0.9300 .
C110 H11A 0.9300 .
C111 C112 1.447(4) .
C210 H21A 0.9300 .
C211 C212 1.442(3) .
O1W H1WA 0.853(6) .
O1W H1WB 0.851(7) .
